data_7112296
loop_
_publ_author_name
'Chen, Diao'
'Xu, Ming-Hua'

_publ_section_title
;
 Zn-mediated asymmetric allylation of N-tert-butanesulfinyl ketimines: an
 efficient and practical access to chiral quaternary 3-aminooxindoles.
;
_journal_issue 13
_journal_name_full 'Chemical communications (Cambridge, England)'
_journal_page_first 1327
_journal_page_last 1329
_journal_paper_doi 10.1039/c2cc38600c
_journal_volume 49
_journal_year 2013
_chemical_absolute_configuration ad
_chemical_formula_sum 'C36 H40 N2 O3 S'
_chemical_formula_weight 580.77
_chemical_name_systematic
;
?
;
_space_group_IT_number 19
_symmetry_cell_setting orthorhombic
_symmetry_space_group_name_Hall 'P 2ac 2ab'
_symmetry_space_group_name_H-M 'P 21 21 21'
_atom_sites_solution_hydrogens geom
_atom_sites_solution_primary direct
_atom_sites_solution_secondary difmap
_audit_creation_method SHELXL-97
_cell_angle_alpha 90.00
_cell_angle_beta 90.00
_cell_angle_gamma 90.00
_cell_formula_units_Z 4
_cell_length_a 9.3474(11)
_cell_length_b 11.7017(18)
_cell_length_c 28.722(3)
_cell_measurement_reflns_used 5304
_cell_measurement_temperature 296(2)
_cell_measurement_theta_max 24.99
_cell_measurement_theta_min 1.88
_cell_volume 3141.6(7)
_computing_cell_refinement 'Bruker SAINT'
_computing_data_collection 'Bruker APEX2'
_computing_data_reduction 'Bruker SAINT'
_computing_molecular_graphics 'Bruker SHELXTL'
_computing_publication_material 'Bruker SHELXTL'
_computing_structure_refinement 'SHELXL-97 (Sheldrick, 2008)'
_computing_structure_solution 'SHELXS-97 (Sheldrick, 2008)'
_diffrn_ambient_temperature 296(2)
_diffrn_measured_fraction_theta_full 0.990
_diffrn_measured_fraction_theta_max 0.990
_diffrn_measurement_device_type 'Bruker APEX-II CCD'
_diffrn_radiation_monochromator graphite
_diffrn_radiation_source 'fine-focus sealed tube'
_diffrn_radiation_type MoK\a
_diffrn_radiation_wavelength 0.71073
_diffrn_reflns_av_R_equivalents 0.0442
_diffrn_reflns_av_sigmaI/netI 0.0626
_diffrn_reflns_limit_h_max 11
_diffrn_reflns_limit_h_min -9
_diffrn_reflns_limit_k_max 6
_diffrn_reflns_limit_k_min -13
_diffrn_reflns_limit_l_max 34
_diffrn_reflns_limit_l_min -31
_diffrn_reflns_number 12873
_diffrn_reflns_theta_full 24.99
_diffrn_reflns_theta_max 24.99
_diffrn_reflns_theta_min 1.88
_exptl_absorpt_coefficient_mu 0.141
_exptl_absorpt_correction_T_max 0.7451
_exptl_absorpt_correction_T_min 0.6361
_exptl_absorpt_correction_type multi-scan
_exptl_absorpt_process_details sadabs
_exptl_crystal_colour colorless
_exptl_crystal_density_diffrn 1.228
_exptl_crystal_density_meas 1.228
_exptl_crystal_density_method 'not measured'
_exptl_crystal_description block
_exptl_crystal_F_000 1128
_exptl_crystal_size_max 0.24
_exptl_crystal_size_mid 0.23
_exptl_crystal_size_min 0.22
_refine_diff_density_max 0.352
_refine_diff_density_min -0.318
_refine_diff_density_rms 0.056
_refine_ls_abs_structure_details 'Flack H D (1983), Acta Cryst. A39, 876-881'
_refine_ls_abs_structure_Flack 0.11(16)
_refine_ls_extinction_coef 0.0075(14)
_refine_ls_extinction_expression Fc^*^=kFc[1+0.001xFc^2^\l^3^/sin(2\q)]^-1/4^
_refine_ls_extinction_method SHELXL
_refine_ls_goodness_of_fit_ref 1.116
_refine_ls_hydrogen_treatment refall
_refine_ls_matrix_type full
_refine_ls_number_parameters 386
_refine_ls_number_reflns 5304
_refine_ls_number_restraints 1
_refine_ls_restrained_S_all 1.117
_refine_ls_R_factor_all 0.0782
_refine_ls_R_factor_gt 0.0685
_refine_ls_shift/su_max 0.045
_refine_ls_shift/su_mean 0.001
_refine_ls_structure_factor_coef Fsqd
_refine_ls_weighting_details 'calc w=1/[\s^2^(Fo^2^)+(0.0741P)^2^+2.0940P] where P=(Fo^2^+2Fc^2^)/3'
_refine_ls_weighting_scheme calc
_refine_ls_wR_factor_gt 0.1802
_refine_ls_wR_factor_ref 0.1865
_reflns_number_gt 4581
_reflns_number_total 5304
_reflns_threshold_expression >2sigma(I)
_cod_duplicate_entry 7108837
_cod_data_source_file c2cc38600c.txt
_cod_data_source_block 20120013_0m
_cod_depositor_comments
;
The following automatic conversions were performed:

'_symmetry_cell_setting' value 'Orthorhombic' changed to
'orthorhombic' according to
/usr/data/users/saulius/automatic-downloads/retrospective/RSC/lib/dictionaries/cif_core.dic
dictionary named 'cif_core.dic' version 2.4.2 from 2011-04-26.

Automatic conversion script
Id: cif_fix_values 2281 2013-09-26 08:29:07Z andrius 
;
_cod_original_sg_symbol_H-M P212121
_cod_database_code 7112296

loop_
_symmetry_equiv_pos_as_xyz
'x, y, z'
'x+1/2, -y+1/2, -z'
'-x, y+1/2, -z+1/2'
'-x+1/2, -y, z+1/2'

loop_
_atom_site_label
_atom_site_type_symbol
_atom_site_fract_x
_atom_site_fract_y
_atom_site_fract_z
_atom_site_U_iso_or_equiv
_atom_site_adp_type
_atom_site_occupancy
_atom_site_symmetry_multiplicity
_atom_site_calc_flag
_atom_site_refinement_flags
S1 S 0.85493(15) 0.92378(16) 0.97450(4) 0.0766(5) Uani 1 1 d .
N1 N 0.8420(3) 0.8967(3) 0.84756(10) 0.0391(7) Uani 1 1 d .
N2 N 0.7058(4) 0.9720(3) 0.95208(11) 0.0524(9) Uani 1 1 d .
H2' H 0.6283 0.9800 0.9692 0.063 Uiso 1 1 calc R
C19 C 0.6938(7) 0.9357(5) 0.68548(16) 0.0719(15) Uani 1 1 d .
H1 H 0.6505 0.9625 0.6576 0.086 Uiso 1 1 calc R
C18 C 0.8348(6) 0.9523(4) 0.69326(15) 0.0648(13) Uani 1 1 d .
H12 H 0.8901 0.9921 0.6707 0.078 Uiso 1 1 calc R
C17 C 0.9004(5) 0.9127(4) 0.73319(13) 0.0480(10) Uani 1 1 d .
H13 H 0.9996 0.9254 0.7381 0.058 Uiso 1 1 calc R
C16 C 0.8207(4) 0.8544(4) 0.76595(13) 0.0431(9) Uani 1 1 d .
C9 C 0.8834(4) 0.8112(3) 0.81203(12) 0.0393(8) Uani 1 1 d .
C8 C 0.7146(4) 0.8936(3) 0.87246(13) 0.0417(9) Uani 1 1 d .
C1 C 0.7061(5) 1.0016(4) 0.90220(13) 0.0463(10) Uani 1 1 d .
C32 C 0.8167(8) 0.9504(6) 1.03523(16) 0.0828(17) Uani 1 1 d .
C33 C 0.9486(7) 0.9049(8) 1.06090(19) 0.105(3) Uani 1 1 d .
H30 H 0.9499 0.8212 1.0592 0.157 Uiso 1 1 calc R
H31 H 0.9448 0.9287 1.0936 0.157 Uiso 1 1 calc R
H2 H 1.0353 0.9356 1.0464 0.157 Uiso 1 1 calc R
C35 C 0.6883(8) 0.9024(8) 1.0522(2) 0.113(3) Uani 1 1 d .
H33 H 0.6867 0.9077 1.0863 0.170 Uiso 1 1 calc R
H34 H 0.6827 0.8220 1.0429 0.170 Uiso 1 1 calc R
H3 H 0.6066 0.9442 1.0393 0.170 Uiso 1 1 calc R
O2 O 0.8632(7) 0.7987(5) 0.97004(14) 0.129(2) Uani 1 1 d .
C7 C 0.9059(4) 1.0049(3) 0.85331(12) 0.0416(9) Uani 1 1 d .
C2 C 0.8355(5) 1.0657(4) 0.88770(13) 0.0483(10) Uani 1 1 d .
C3 C 0.8839(6) 1.1686(4) 0.90078(16) 0.0624(12) Uani 1 1 d .
H9 H 0.8360 1.2095 0.9247 0.075 Uiso 1 1 calc R
C4 C 1.0035(6) 1.2158(5) 0.87967(19) 0.0709(15) Uani 1 1 d .
H6 H 1.0403 1.2874 0.8896 0.085 Uiso 1 1 calc R
C5 C 1.0672(6) 1.1568(4) 0.84414(16) 0.0600(12) Uani 1 1 d .
H7 H 1.1462 1.1907 0.8285 0.072 Uiso 1 1 calc R
C6 C 1.0221(5) 1.0518(4) 0.83023(14) 0.0491(10) Uani 1 1 d .
H8 H 1.0685 1.0121 0.8057 0.059 Uiso 1 1 calc R
C20 C 0.6145(6) 0.8798(5) 0.71818(18) 0.0752(16) Uani 1 1 d .
H11 H 0.5153 0.8678 0.7130 0.090 Uiso 1 1 calc R
C21 C 0.6758(5) 0.8410(5) 0.75826(15) 0.0615(13) Uani 1 1 d .
H10 H 0.6183 0.8044 0.7811 0.074 Uiso 1 1 calc R
C10 C 1.0464(4) 0.7941(3) 0.81167(13) 0.0398(9) Uani 1 1 d .
C15 C 1.1121(5) 0.7454(4) 0.77386(16) 0.0519(11) Uani 1 1 d .
H18 H 1.0586 0.7301 0.7464 0.062 Uiso 1 1 calc R
C14 C 1.2552(5) 0.7185(5) 0.7755(2) 0.0656(13) Uani 1 1 d .
H17 H 1.2991 0.6842 0.7492 0.079 Uiso 1 1 calc R
C13 C 1.3343(5) 0.7397(5) 0.8137(2) 0.0725(15) Uani 1 1 d .
H16 H 1.4333 0.7214 0.8141 0.087 Uiso 1 1 calc R
C12 C 1.2714(5) 0.7876(5) 0.85144(19) 0.0629(13) Uani 1 1 d .
H15 H 1.3265 0.8036 0.8784 0.075 Uiso 1 1 calc R
C11 C 1.1282(4) 0.8128(4) 0.85074(15) 0.0513(10) Uani 1 1 d .
H14 H 1.0846 0.8439 0.8778 0.062 Uiso 1 1 calc R
C22 C 0.8310(4) 0.6911(3) 0.82514(13) 0.0423(9) Uani 1 1 d .
C27 C 0.7885(5) 0.6150(4) 0.79153(16) 0.0559(11) Uani 1 1 d .
H23 H 0.7829 0.6391 0.7600 0.067 Uiso 1 1 calc R
C26 C 0.7542(6) 0.5056(5) 0.8028(2) 0.0715(15) Uani 1 1 d .
H22 H 0.7245 0.4542 0.7791 0.086 Uiso 1 1 calc R
C25 C 0.7623(6) 0.4688(5) 0.8479(2) 0.0792(17) Uani 1 1 d .
H21 H 0.7352 0.3929 0.8557 0.095 Uiso 1 1 calc R
C24 C 0.8092(6) 0.5416(5) 0.8814(2) 0.0705(14) Uani 1 1 d .
H20 H 0.8181 0.5155 0.9126 0.085 Uiso 1 1 calc R
C23 C 0.8442(5) 0.6535(4) 0.87049(15) 0.0529(10) Uani 1 1 d .
H19 H 0.8772 0.7040 0.8941 0.063 Uiso 1 1 calc R
O1 O 0.6241(3) 0.8208(3) 0.87067(10) 0.0491(7) Uani 1 1 d .
C28 C 0.5618(5) 1.0601(5) 0.89151(17) 0.0642(13) Uani 1 1 d .
H25 H 0.4849 1.0022 0.8971 0.077 Uiso 1 1 calc R
C31 C 0.5295(8) 1.1591(6) 0.9206(3) 0.099(2) Uani 1 1 d .
H27 H 0.6183 1.1998 0.9279 0.148 Uiso 1 1 calc R
H26 H 0.4842 1.1335 0.9496 0.148 Uiso 1 1 calc R
H28 H 0.4643 1.2103 0.9040 0.148 Uiso 1 1 calc R
C29 C 0.5543(6) 1.0926(6) 0.8418(2) 0.0803(17) Uani 1 1 d D
H29 H 0.6245 1.1459 0.8318 0.096 Uiso 1 1 calc R
C34 C 0.8131(19) 1.0842(8) 1.0388(3) 0.195(6) Uani 1 1 d .
H37A H 0.7463 1.1148 1.0157 0.292 Uiso 1 1 calc R
H37B H 0.9090 1.1148 1.0330 0.292 Uiso 1 1 calc R
H37C H 0.7817 1.1066 1.0701 0.292 Uiso 1 1 calc R
O3 O 0.3914(7) 0.9021(7) 0.9789(3) 0.157(3) Uani 1 1 d .
H3A H 0.3847 0.8524 0.9999 0.235 Uiso 1 1 calc R
C36 C 0.2627(10) 0.9506(13) 0.9718(4) 0.162(4) Uani 1 1 d .
H32A H 0.2396 1.0007 0.9981 0.243 Uiso 1 1 calc R
H32B H 0.1897 0.8909 0.9692 0.243 Uiso 1 1 calc R
H32C H 0.2651 0.9955 0.9430 0.243 Uiso 1 1 calc R
C30 C 0.4679(10) 1.0594(10) 0.8108(4) 0.151(4) Uani 1 1 d D
H30A H 0.3949 1.0060 0.8184 0.181 Uiso 1 1 calc R
H30B H 0.4759 1.0878 0.7799 0.181 Uiso 1 1 calc R

loop_
_atom_site_aniso_label
_atom_site_aniso_U_11
_atom_site_aniso_U_22
_atom_site_aniso_U_33
_atom_site_aniso_U_23
_atom_site_aniso_U_13
_atom_site_aniso_U_12
S1 0.0749(9) 0.1182(13) 0.0365(5) 0.0110(7) 0.0053(6) 0.0190(9)
N1 0.0351(16) 0.0460(18) 0.0363(15) -0.0005(13) 0.0031(13) -0.0034(14)
N2 0.061(2) 0.057(2) 0.0398(17) 0.0024(15) 0.0155(16) 0.0038(18)
C19 0.099(4) 0.073(3) 0.043(2) 0.007(2) -0.020(3) 0.017(3)
C18 0.093(4) 0.059(3) 0.042(2) 0.009(2) -0.004(2) 0.003(3)
C17 0.058(2) 0.048(2) 0.0374(19) -0.0011(18) 0.0001(17) -0.001(2)
C16 0.045(2) 0.046(2) 0.0379(19) 0.0007(17) 0.0036(17) 0.0035(18)
C9 0.0342(18) 0.048(2) 0.0363(18) -0.0011(16) 0.0012(15) 0.0006(17)
C8 0.042(2) 0.046(2) 0.0375(19) 0.0068(16) 0.0037(16) 0.0021(19)
C1 0.056(2) 0.045(2) 0.038(2) 0.0065(17) 0.0074(18) 0.010(2)
C32 0.111(5) 0.094(4) 0.044(3) 0.000(3) 0.002(3) -0.004(4)
C33 0.101(5) 0.167(8) 0.046(3) 0.012(4) -0.011(3) -0.022(5)
C35 0.096(4) 0.187(9) 0.058(3) 0.032(4) 0.028(3) 0.030(5)
O2 0.206(6) 0.108(4) 0.075(3) -0.017(2) -0.032(3) 0.085(4)
C7 0.043(2) 0.047(2) 0.0347(18) 0.0046(16) -0.0043(16) 0.0012(18)
C2 0.059(3) 0.043(2) 0.0425(19) 0.0039(17) 0.0038(18) 0.002(2)
C3 0.078(3) 0.050(3) 0.059(3) -0.006(2) 0.017(2) 0.003(3)
C4 0.093(4) 0.047(3) 0.073(3) -0.005(2) -0.002(3) -0.019(3)
C5 0.072(3) 0.056(3) 0.051(2) 0.008(2) 0.007(2) -0.018(2)
C6 0.053(2) 0.054(3) 0.040(2) 0.0042(18) 0.0045(18) -0.010(2)
C20 0.062(3) 0.101(4) 0.062(3) -0.005(3) -0.024(3) 0.015(3)
C21 0.041(2) 0.093(4) 0.050(2) 0.011(2) -0.0063(19) -0.002(2)
C10 0.0352(19) 0.041(2) 0.043(2) 0.0051(17) 0.0055(17) -0.0028(17)
C15 0.046(2) 0.053(3) 0.056(2) -0.003(2) 0.006(2) -0.004(2)
C14 0.049(3) 0.060(3) 0.088(4) 0.010(3) 0.024(3) 0.012(2)
C13 0.033(2) 0.072(3) 0.112(4) 0.025(3) 0.007(3) -0.002(2)
C12 0.046(2) 0.071(3) 0.072(3) 0.021(3) -0.014(2) -0.008(2)
C11 0.041(2) 0.060(3) 0.053(2) 0.009(2) -0.0028(19) -0.007(2)
C22 0.0311(19) 0.046(2) 0.049(2) 0.0026(17) 0.0054(16) -0.0046(17)
C27 0.044(2) 0.064(3) 0.059(3) -0.008(2) 0.008(2) -0.010(2)
C26 0.056(3) 0.057(3) 0.102(4) -0.014(3) 0.016(3) -0.014(2)
C25 0.067(3) 0.050(3) 0.121(5) 0.018(3) 0.016(3) -0.012(3)
C24 0.065(3) 0.062(3) 0.085(3) 0.025(3) 0.013(3) 0.005(3)
C23 0.050(2) 0.051(2) 0.057(2) 0.004(2) 0.004(2) 0.003(2)
O1 0.0374(14) 0.0538(17) 0.0561(16) 0.0038(13) 0.0073(13) -0.0055(14)
C28 0.057(3) 0.063(3) 0.072(3) 0.013(3) 0.013(2) 0.013(2)
C31 0.097(4) 0.070(4) 0.129(6) -0.009(4) 0.010(4) 0.023(4)
C29 0.067(3) 0.093(4) 0.081(4) 0.034(3) -0.010(3) 0.013(3)
C34 0.38(2) 0.105(7) 0.099(6) -0.033(5) -0.022(9) -0.037(10)
O3 0.126(5) 0.167(6) 0.176(6) 0.075(5) 0.022(4) -0.037(5)
C36 0.090(6) 0.232(14) 0.163(9) -0.007(9) 0.014(6) 0.014(7)
C30 0.102(6) 0.180(10) 0.170(9) 0.087(8) -0.010(6) 0.018(6)

loop_
_atom_type_symbol
_atom_type_description
_atom_type_scat_dispersion_real
_atom_type_scat_dispersion_imag
_atom_type_scat_source
C C 0.0033 0.0016 'International Tables Vol C Tables 4.2.6.8 and 6.1.1.4'
H H 0.0000 0.0000 'International Tables Vol C Tables 4.2.6.8 and 6.1.1.4'
N N 0.0061 0.0033 'International Tables Vol C Tables 4.2.6.8 and 6.1.1.4'
O O 0.0106 0.0060 'International Tables Vol C Tables 4.2.6.8 and 6.1.1.4'
S S 0.1246 0.1234 'International Tables Vol C Tables 4.2.6.8 and 6.1.1.4'

loop_
_geom_angle_atom_site_label_1
_geom_angle_atom_site_label_2
_geom_angle_atom_site_label_3
_geom_angle
O2 S1 N2 110.7(3)
O2 S1 C32 105.4(3)
N2 S1 C32 98.7(3)
C8 N1 C7 109.1(3)
C8 N1 C9 124.1(3)
C7 N1 C9 125.2(3)
C1 N2 S1 117.5(3)
C1 N2 H2' 121.3
S1 N2 H2' 121.3
C18 C19 C20 119.0(4)
C18 C19 H1 120.5
C20 C19 H1 120.5
C19 C18 C17 121.5(5)
C19 C18 H12 119.3
C17 C18 H12 119.3
C16 C17 C18 119.5(4)
C16 C17 H13 120.3
C18 C17 H13 120.3
C17 C16 C21 118.4(4)
C17 C16 C9 123.0(4)
C21 C16 C9 118.4(4)
N1 C9 C22 111.5(3)
N1 C9 C16 105.8(3)
C22 C9 C16 113.1(3)
N1 C9 C10 110.6(3)
C22 C9 C10 101.5(3)
C16 C9 C10 114.6(3)
O1 C8 N1 126.8(4)
O1 C8 C1 125.1(3)
N1 C8 C1 108.1(3)
N2 C1 C2 113.2(4)
N2 C1 C8 110.5(3)
C2 C1 C8 102.7(3)
N2 C1 C28 107.2(3)
C2 C1 C28 115.6(3)
C8 C1 C28 107.5(4)
C35 C32 C33 112.3(5)
C35 C32 C34 110.9(9)
C33 C32 C34 109.4(8)
C35 C32 S1 115.7(5)
C33 C32 S1 104.2(4)
C34 C32 S1 103.9(5)
C32 C33 H30 109.5
C32 C33 H31 109.5
H30 C33 H31 109.5
C32 C33 H2 109.5
H30 C33 H2 109.5
H31 C33 H2 109.5
C32 C35 H33 109.5
C32 C35 H34 109.5
H33 C35 H34 109.5
C32 C35 H3 109.5
H33 C35 H3 109.5
H34 C35 H3 109.5
C2 C7 C6 120.7(4)
C2 C7 N1 110.1(3)
C6 C7 N1 129.2(4)
C3 C2 C7 120.1(4)
C3 C2 C1 130.7(4)
C7 C2 C1 109.1(4)
C2 C3 C4 120.5(4)
C2 C3 H9 119.7
C4 C3 H9 119.7
C5 C4 C3 118.5(5)
C5 C4 H6 120.8
C3 C4 H6 120.8
C6 C5 C4 122.7(5)
C6 C5 H7 118.7
C4 C5 H7 118.7
C5 C6 C7 117.4(4)
C5 C6 H8 121.3
C7 C6 H8 121.3
C21 C20 C19 120.9(5)
C21 C20 H11 119.6
C19 C20 H11 119.6
C20 C21 C16 120.6(5)
C20 C21 H10 119.7
C16 C21 H10 119.7
C15 C10 C11 117.6(4)
C15 C10 C9 120.2(4)
C11 C10 C9 121.7(3)
C10 C15 C14 120.2(5)
C10 C15 H18 119.9
C14 C15 H18 119.9
C13 C14 C15 121.4(5)
C13 C14 H17 119.3
C15 C14 H17 119.3
C14 C13 C12 119.3(4)
C14 C13 H16 120.4
C12 C13 H16 120.4
C13 C12 C11 120.1(5)
C13 C12 H15 120.0
C11 C12 H15 120.0
C12 C11 C10 121.4(4)
C12 C11 H14 119.3
C10 C11 H14 119.3
C27 C22 C23 118.8(4)
C27 C22 C9 120.9(4)
C23 C22 C9 119.7(4)
C26 C27 C22 120.8(5)
C26 C27 H23 119.6
C22 C27 H23 119.6
C27 C26 C25 120.6(5)
C27 C26 H22 119.7
C25 C26 H22 119.7
C24 C25 C26 119.5(5)
C24 C25 H21 120.3
C26 C25 H21 120.3
C25 C24 C23 120.5(5)
C25 C24 H20 119.7
C23 C24 H20 119.7
C22 C23 C24 119.6(5)
C22 C23 H19 120.2
C24 C23 H19 120.2
C31 C28 C29 109.9(5)
C31 C28 C1 114.7(5)
C29 C28 C1 110.3(4)
C31 C28 H25 107.2
C29 C28 H25 107.2
C1 C28 H25 107.2
C28 C31 H27 109.5
C28 C31 H26 109.5
H27 C31 H26 109.5
C28 C31 H28 109.5
H27 C31 H28 109.5
H26 C31 H28 109.5
C30 C29 C28 129.1(7)
C30 C29 H29 115.4
C28 C29 H29 115.4
C32 C34 H37A 109.5
C32 C34 H37B 109.5
H37A C34 H37B 109.5
C32 C34 H37C 109.5
H37A C34 H37C 109.5
H37B C34 H37C 109.5
C36 O3 H3A 109.5
O3 C36 H32A 109.5
O3 C36 H32B 109.5
H32A C36 H32B 109.5
O3 C36 H32C 109.5
H32A C36 H32C 109.5
H32B C36 H32C 109.5
C29 C30 H30A 120.0
C29 C30 H30B 120.0
H30A C30 H30B 120.0

loop_
_geom_bond_atom_site_label_1
_geom_bond_atom_site_label_2
_geom_bond_distance
S1 O2 1.471(5)
S1 N2 1.636(4)
S1 C32 1.808(5)
N1 C8 1.390(5)
N1 C7 1.410(5)
N1 C9 1.481(5)
N2 C1 1.474(5)
N2 H2' 0.8800
C19 C18 1.351(8)
C19 C20 1.363(8)
C19 H1 0.9500
C18 C17 1.381(6)
C18 H12 0.9500
C17 C16 1.380(6)
C17 H13 0.9500
C16 C21 1.381(6)
C16 C9 1.533(5)
C9 C22 1.534(6)
C9 C10 1.537(5)
C8 O1 1.201(5)
C8 C1 1.527(6)
C1 C2 1.483(6)
C1 C28 1.544(6)
C32 C35 1.412(10)
C32 C33 1.532(9)
C32 C34 1.569(11)
C33 H30 0.9800
C33 H31 0.9800
C33 H2 0.9800
C35 H33 0.9800
C35 H34 0.9800
C35 H3 0.9800
C7 C2 1.384(6)
C7 C6 1.386(6)
C2 C3 1.340(7)
C3 C4 1.386(7)
C3 H9 0.9500
C4 C5 1.368(7)
C4 H6 0.9500
C5 C6 1.359(7)
C5 H7 0.9500
C6 H8 0.9500
C20 C21 1.364(7)
C20 H11 0.9500
C21 H10 0.9500
C10 C15 1.372(6)
C10 C11 1.376(6)
C15 C14 1.374(7)
C15 H18 0.9500
C14 C13 1.345(8)
C14 H17 0.9500
C13 C12 1.355(8)
C13 H16 0.9500
C12 C11 1.371(6)
C12 H15 0.9500
C11 H14 0.9500
C22 C27 1.373(6)
C22 C23 1.380(6)
C27 C26 1.358(7)
C27 H23 0.9500
C26 C25 1.368(9)
C26 H22 0.9500
C25 C24 1.358(8)
C25 H21 0.9500
C24 C23 1.386(7)
C24 H20 0.9500
C23 H19 0.9500
C28 C31 1.461(8)
C28 C29 1.479(7)
C28 H25 1.0000
C31 H27 0.9800
C31 H26 0.9800
C31 H28 0.9800
C29 C30 1.264(10)
C29 H29 0.9500
C34 H37A 0.9800
C34 H37B 0.9800
C34 H37C 0.9800
O3 C36 1.346(11)
O3 H3A 0.8400
C36 H32A 0.9800
C36 H32B 0.9800
C36 H32C 0.9800
C30 H30A 0.9500
C30 H30B 0.9500

loop_
_geom_torsion_atom_site_label_1
_geom_torsion_atom_site_label_2
_geom_torsion_atom_site_label_3
_geom_torsion_atom_site_label_4
_geom_torsion
O2 S1 N2 C1 -89.0(4)
C32 S1 N2 C1 160.8(4)
C20 C19 C18 C17 0.9(8)
C19 C18 C17 C16 0.2(7)
C18 C17 C16 C21 -2.2(6)
C18 C17 C16 C9 -177.7(4)
C8 N1 C9 C22 -35.2(5)
C7 N1 C9 C22 160.7(3)
C8 N1 C9 C16 88.1(4)
C7 N1 C9 C16 -76.0(4)
C8 N1 C9 C10 -147.3(3)
C7 N1 C9 C10 48.6(5)
C17 C16 C9 N1 99.2(4)
C21 C16 C9 N1 -76.4(5)
C17 C16 C9 C22 -138.6(4)
C21 C16 C9 C22 45.9(5)
C17 C16 C9 C10 -22.9(6)
C21 C16 C9 C10 161.5(4)
C7 N1 C8 O1 169.8(4)
C9 N1 C8 O1 3.5(6)
C7 N1 C8 C1 -8.7(4)
C9 N1 C8 C1 -175.0(3)
S1 N2 C1 C2 -43.5(5)
S1 N2 C1 C8 71.0(4)
S1 N2 C1 C28 -172.2(3)
O1 C8 C1 N2 64.7(5)
N1 C8 C1 N2 -116.7(4)
O1 C8 C1 C2 -174.3(4)
N1 C8 C1 C2 4.3(4)
O1 C8 C1 C28 -51.9(5)
N1 C8 C1 C28 126.7(3)
O2 S1 C32 C35 -59.8(7)
N2 S1 C32 C35 54.6(6)
O2 S1 C32 C33 63.9(6)
N2 S1 C32 C33 178.3(5)
O2 S1 C32 C34 178.4(8)
N2 S1 C32 C34 -67.1(8)
C8 N1 C7 C2 10.1(4)
C9 N1 C7 C2 176.2(3)
C8 N1 C7 C6 -170.3(4)
C9 N1 C7 C6 -4.2(6)
C6 C7 C2 C3 -3.6(6)
N1 C7 C2 C3 176.1(4)
C6 C7 C2 C1 173.2(4)
N1 C7 C2 C1 -7.2(4)
N2 C1 C2 C3 -62.9(6)
C8 C1 C2 C3 178.0(5)
C28 C1 C2 C3 61.3(6)
N2 C1 C2 C7 120.8(4)
C8 C1 C2 C7 1.7(4)
C28 C1 C2 C7 -115.0(4)
C7 C2 C3 C4 0.9(7)
C1 C2 C3 C4 -175.0(5)
C2 C3 C4 C5 2.4(8)
C3 C4 C5 C6 -3.2(8)
C4 C5 C6 C7 0.6(7)
C2 C7 C6 C5 2.8(6)
N1 C7 C6 C5 -176.8(4)
C18 C19 C20 C21 0.0(9)
C19 C20 C21 C16 -2.0(9)
C17 C16 C21 C20 3.0(7)
C9 C16 C21 C20 178.8(5)
N1 C9 C10 C15 -161.3(4)
C22 C9 C10 C15 80.3(4)
C16 C9 C10 C15 -41.9(5)
N1 C9 C10 C11 27.1(5)
C22 C9 C10 C11 -91.3(4)
C16 C9 C10 C11 146.5(4)
C11 C10 C15 C14 -0.9(6)
C9 C10 C15 C14 -172.8(4)
C10 C15 C14 C13 -0.5(8)
C15 C14 C13 C12 0.7(8)
C14 C13 C12 C11 0.6(8)
C13 C12 C11 C10 -2.1(7)
C15 C10 C11 C12 2.2(6)
C9 C10 C11 C12 174.0(4)
N1 C9 C22 C27 145.7(4)
C16 C9 C22 C27 26.7(5)
C10 C9 C22 C27 -96.5(4)
N1 C9 C22 C23 -42.9(5)
C16 C9 C22 C23 -161.9(4)
C10 C9 C22 C23 74.8(4)
C23 C22 C27 C26 2.7(7)
C9 C22 C27 C26 174.1(4)
C22 C27 C26 C25 -0.4(8)
C27 C26 C25 C24 -2.0(8)
C26 C25 C24 C23 2.2(8)
C27 C22 C23 C24 -2.5(6)
C9 C22 C23 C24 -174.1(4)
C25 C24 C23 C22 0.1(8)
N2 C1 C28 C31 55.2(6)
C2 C1 C28 C31 -72.0(6)
C8 C1 C28 C31 174.0(5)
N2 C1 C28 C29 179.9(5)
C2 C1 C28 C29 52.7(6)
C8 C1 C28 C29 -61.3(5)
C31 C28 C29 C30 -114.4(9)
C1 C28 C29 C30 118.2(9)
